data_4503708
loop_
_publ_author_name
'Ye, Junwei'
'Zhang, Jingying'
'Ning, Guiling'
'Tian, Ge'
'Chen, Yan'
'Wang, Yue'

_publ_section_title
;
 Lanthanide Coordination Polymers Constructed from Dinuclear Building
 Blocks: Novel Structure Evolution from One-Dimensional Chains to
 Three-Dimensional Architectures
;
_journal_issue 8
_journal_name_full 'Crystal Growth &amp; Design'
_journal_page_first 3098
_journal_paper_doi 10.1021/cg800310j
_journal_volume 8
_journal_year 2008
_chemical_formula_sum 'C48 H29 N7 O20 Pr2'
_chemical_formula_weight 1305.60
_chemical_name_systematic
; 
 ? 
;
_space_group_IT_number 2
_symmetry_cell_setting triclinic
_symmetry_space_group_name_Hall '-P 1'
_symmetry_space_group_name_H-M 'P -1'
_atom_sites_solution_hydrogens geom
_atom_sites_solution_primary direct
_atom_sites_solution_secondary difmap
_audit_creation_method SHELXL-97
_cell_angle_alpha 106.21(3)
_cell_angle_beta 99.07(3)
_cell_angle_gamma 100.53(3)
_cell_formula_units_Z 2
_cell_length_a 10.437(2)
_cell_length_b 12.536(3)
_cell_length_c 19.787(4)
_cell_measurement_reflns_used 19849
_cell_measurement_temperature 293(2)
_cell_measurement_theta_max 27.51
_cell_measurement_theta_min 3.05
_cell_volume 2383.7(11)
_computing_cell_refinement PROCESS-AUTO
_computing_data_collection PROCESS-AUTO
_computing_data_reduction PROCESS-AUTO
_computing_molecular_graphics 'SHELXL-97 (Sheldrick, 1997)'
_computing_publication_material 'SHELXL-97 (Sheldrick, 1997)'
_computing_structure_refinement 'SHELXL-97 (Sheldrick, 1997)'
_computing_structure_solution 'SHELXS-97 (Sheldrick, 1990)'
_diffrn_ambient_temperature 293(2)
_diffrn_detector_area_resol_mean 10.0
_diffrn_measured_fraction_theta_full 0.989
_diffrn_measured_fraction_theta_max 0.989
_diffrn_measurement_device_type 'Rigaku RAXIS-RAPID'
_diffrn_measurement_method 'Omega scan'
_diffrn_radiation_monochromator graphite
_diffrn_radiation_source 'fine-focus sealed tube'
_diffrn_radiation_type MoK\a
_diffrn_radiation_wavelength 0.71073
_diffrn_reflns_av_R_equivalents 0.0237
_diffrn_reflns_av_sigmaI/netI 0.0311
_diffrn_reflns_limit_h_max 13
_diffrn_reflns_limit_h_min -13
_diffrn_reflns_limit_k_max 15
_diffrn_reflns_limit_k_min -16
_diffrn_reflns_limit_l_max 25
_diffrn_reflns_limit_l_min -25
_diffrn_reflns_number 23589
_diffrn_reflns_theta_full 27.48
_diffrn_reflns_theta_max 27.48
_diffrn_reflns_theta_min 3.05
_diffrn_standards_decay_% none
_diffrn_standards_interval_count none
_diffrn_standards_interval_time none
_diffrn_standards_number none
_exptl_absorpt_coefficient_mu 2.111
_exptl_absorpt_correction_T_max 0.7315
_exptl_absorpt_correction_T_min 0.6237
_exptl_absorpt_correction_type multi-scan
_exptl_absorpt_process_details
;
Higashi, T. (1995) Progrom for Absorption Correcttion.
Rigaku Corporation, Tokyo, Japan. 
;
_exptl_crystal_colour block
_exptl_crystal_density_diffrn 1.819
_exptl_crystal_density_meas ?
_exptl_crystal_density_method 'not measured'
_exptl_crystal_description yellow
_exptl_crystal_F_000 1288
_exptl_crystal_size_max 0.25
_exptl_crystal_size_mid 0.20
_exptl_crystal_size_min 0.16
_refine_diff_density_max 0.697
_refine_diff_density_min -0.513
_refine_diff_density_rms 0.100
_refine_ls_extinction_coef 0
_refine_ls_extinction_method none
_refine_ls_goodness_of_fit_ref 1.075
_refine_ls_hydrogen_treatment mixed
_refine_ls_matrix_type full
_refine_ls_number_parameters 703
_refine_ls_number_reflns 10810
_refine_ls_number_restraints 2
_refine_ls_restrained_S_all 1.075
_refine_ls_R_factor_all 0.0350
_refine_ls_R_factor_gt 0.0256
_refine_ls_shift/su_max 0.063
_refine_ls_shift/su_mean 0.001
_refine_ls_structure_factor_coef Fsqd
_refine_ls_weighting_details 'calc w=1/[\s^2^(Fo^2^)+(0.0155P)^2^+4.7273P] where P=(Fo^2^+2Fc^2^)/3'
_refine_ls_weighting_scheme calc
_refine_ls_wR_factor_gt 0.0545
_refine_ls_wR_factor_ref 0.0621
_reflns_number_gt 9116
_reflns_number_total 10810
_reflns_threshold_expression >2sigma(I)
_cod_data_source_file cg800310j-file003.cif
_cod_data_source_block 6
_cod_depositor_comments
;
The following automatic conversions were performed:

'_symmetry_cell_setting' value 'Triclinic' changed to 'triclinic'
according to /home/saulius/struct/CIF-dictionaries/cif_core.dic
dictionary named 'cif_core.dic' version 2.4.1 from 2010-06-29.

Automatic conversion script
Id: cif_fix_values 1715 2011-07-08 13:25:40Z adriana 

The following automatic conversions were performed:

'_exptl_crystal_density_meas' value 'not measured' was changed to '?'
- the value is perceived as not measured.

Automatic conversion script
Id: cif_fix_values 3008 2015-01-20 13:52:24Z robertas 
;
_cod_original_cell_volume 2383.8(8)
_cod_original_sg_symbol_H-M 'P-1   '
_cod_database_code 4503708

loop_
_symmetry_equiv_pos_as_xyz
'x, y, z'
'-x, -y, -z'

loop_
_atom_site_label
_atom_site_type_symbol
_atom_site_fract_x
_atom_site_fract_y
_atom_site_fract_z
_atom_site_U_iso_or_equiv
_atom_site_adp_type
_atom_site_occupancy
_atom_site_symmetry_multiplicity
_atom_site_calc_flag
_atom_site_refinement_flags
Pr1 Pr 0.804518(6) 0.411550(6) 0.457154(4) 0.01611(2) Uani 1 1 d .
Pr2 Pr 0.351423(7) 0.085642(6) -0.097287(4) 0.02062(2) Uani 1 1 d .
O1 O 0.91205(10) 0.38585(8) 0.56681(5) 0.0318(3) Uani 1 1 d .
O2 O 1.13437(10) 0.43156(8) 0.59391(5) 0.0311(3) Uani 1 1 d .
O3 O 1.33470(11) 0.19579(10) 0.73459(6) 0.0491(3) Uani 1 1 d .
O4 O 1.22755(10) 0.15014(9) 0.81465(5) 0.0366(3) Uani 1 1 d .
O5 O 0.81713(13) 0.26303(12) 0.84152(7) 0.0574(4) Uani 1 1 d .
O6 O 0.69449(12) 0.28846(13) 0.75301(7) 0.0641(4) Uani 1 1 d .
O7 O 0.58801(9) 0.41243(8) 0.38481(5) 0.0275(3) Uani 1 1 d .
O8 O 0.71359(10) 0.31342(9) 0.32693(6) 0.0340(3) Uani 1 1 d .
O9 O 0.48854(10) 0.02362(9) 0.08847(6) 0.0349(3) Uani 1 1 d .
O10 O 0.33172(10) 0.06578(9) 0.01781(5) 0.0296(3) Uani 1 1 d .
O11 O 0.08832(12) 0.33429(13) 0.14256(8) 0.0719(5) Uani 1 1 d .
O12 O 0.18300(14) 0.45745(13) 0.24382(10) 0.0971(6) Uani 1 1 d .
O13 O 0.10493(11) -0.00527(10) -0.11617(6) 0.0373(3) Uani 1 1 d .
O14 O 0.22008(11) -0.10204(10) -0.18278(7) 0.0492(4) Uani 1 1 d .
O15 O -0.01583(9) -0.38323(8) -0.42972(5) 0.0275(3) Uani 1 1 d .
O16 O -0.23658(9) -0.42538(8) -0.45277(5) 0.0295(3) Uani 1 1 d .
O17 O -0.44247(10) -0.12138(9) -0.33460(6) 0.0405(3) Uani 1 1 d .
O18 O -0.32589(13) 0.01465(12) -0.24050(9) 0.0692(5) Uani 1 1 d .
O19 O 0.49441(11) 0.13430(12) -0.17509(7) 0.0657(4) Uani 1 1 d .
H19A H 0.4524 0.1551 -0.2056 0.099 Uiso 1 1 calc R
N1 N 0.79875(13) 0.27459(12) 0.78198(7) 0.0384(4) Uani 1 1 d .
N2 N 0.18122(12) 0.37726(11) 0.19378(8) 0.0387(4) Uani 1 1 d .
N3 N -0.34024(12) -0.07469(10) -0.28778(7) 0.0327(4) Uani 1 1 d .
N4 N 0.76877(13) 0.18840(10) 0.44379(7) 0.0327(4) Uani 1 1 d .
N5 N 0.61747(11) 0.31533(10) 0.51323(7) 0.0265(3) Uani 1 1 d .
N6 N 0.55485(15) 0.24501(12) -0.00355(9) 0.0475(5) Uani 1 1 d .
N7 N 0.30458(14) 0.28197(11) -0.02762(7) 0.0408(4) Uani 1 1 d .
C1 C 1.01969(13) 0.32951(10) 0.65929(7) 0.0208(3) Uani 1 1 d .
C2 C 1.12622(14) 0.28766(11) 0.68345(7) 0.0245(4) Uani 1 1 d .
H2A H 1.2019 0.2956 0.6642 0.029 Uiso 1 1 calc R
C3 C 1.12126(14) 0.23392(11) 0.73617(7) 0.0262(4) Uani 1 1 d .
C4 C 1.01272(14) 0.22907(12) 0.76782(7) 0.0277(4) Uani 1 1 d .
H4A H 1.0097 0.1968 0.8047 0.033 Uiso 1 1 calc R
C5 C 0.90883(14) 0.27257(12) 0.74407(8) 0.0281(4) Uani 1 1 d .
C6 C 0.90782(14) 0.32091(12) 0.68940(7) 0.0268(4) Uani 1 1 d .
H6A H 0.8347 0.3469 0.6731 0.032 Uiso 1 1 calc R
C7 C 1.02307(14) 0.38686(11) 0.60184(7) 0.0238(4) Uani 1 1 d .
C8 C 1.23759(14) 0.18885(12) 0.76277(8) 0.0277(4) Uani 1 1 d .
C9 C 0.50349(13) 0.31283(11) 0.26033(7) 0.0234(4) Uani 1 1 d .
C10 C 0.50780(13) 0.22362(12) 0.20156(7) 0.0243(4) Uani 1 1 d .
H10A H 0.5806 0.1905 0.2032 0.029 Uiso 1 1 calc R
C11 C 0.40449(13) 0.18255(11) 0.13994(7) 0.0207(3) Uani 1 1 d .
C12 C 0.29699(13) 0.23383(12) 0.13685(7) 0.0256(4) Uani 1 1 d .
H12A H 0.2278 0.2084 0.0960 0.031 Uiso 1 1 calc R
C13 C 0.29568(13) 0.32270(11) 0.19549(8) 0.0256(4) Uani 1 1 d .
C14 C 0.39602(13) 0.36421(12) 0.25758(8) 0.0258(4) Uani 1 1 d .
H14A H 0.3918 0.4247 0.2964 0.031 Uiso 1 1 calc R
C15 C 0.60947(13) 0.34912(11) 0.32821(7) 0.0245(4) Uani 1 1 d .
C16 C 0.40849(13) 0.08359(12) 0.07757(7) 0.0236(4) Uani 1 1 d .
C17 C -0.00980(14) -0.13242(12) -0.23273(7) 0.0252(4) Uani 1 1 d .
C18 C -0.01115(13) -0.22413(11) -0.29216(7) 0.0240(4) Uani 1 1 d .
H18A H 0.0628 -0.2557 -0.2935 0.029 Uiso 1 1 calc R
C19 C -0.12222(13) -0.26907(11) -0.34958(7) 0.0221(3) Uani 1 1 d .
C20 C -0.23318(13) -0.22251(11) -0.34803(7) 0.0242(4) Uani 1 1 d .
H20A H -0.3090 -0.2532 -0.3853 0.029 Uiso 1 1 calc R
C21 C -0.22742(13) -0.12945(11) -0.28957(8) 0.0237(4) Uani 1 1 d .
C22 C -0.11928(14) -0.08383(12) -0.23138(8) 0.0261(4) Uani 1 1 d .
H22A H -0.1198 -0.0221 -0.1923 0.031 Uiso 1 1 calc R
C23 C 0.11209(15) -0.07813(12) -0.17248(8) 0.0297(4) Uani 1 1 d .
C24 C -0.12505(13) -0.36541(11) -0.41455(7) 0.0226(3) Uani 1 1 d .
C25 C 0.53416(14) 0.37239(13) 0.54349(9) 0.0354(4) Uani 1 1 d .
H25A H 0.5252 0.4392 0.5335 0.042 Uiso 1 1 calc R
C26 C 0.45974(15) 0.33706(14) 0.58946(10) 0.0406(5) Uani 1 1 d .
H26A H 0.3990 0.3770 0.6072 0.049 Uiso 1 1 calc R
C27 C 0.47770(16) 0.24298(14) 0.60786(9) 0.0382(5) Uani 1 1 d .
H27A H 0.4327 0.2203 0.6404 0.046 Uiso 1 1 calc R
C28 C 0.56435(15) 0.18091(12) 0.57744(8) 0.0304(4) Uani 1 1 d .
C29 C 0.58655(18) 0.07984(13) 0.59316(9) 0.0398(5) Uani 1 1 d .
H29A H 0.5446 0.0554 0.6262 0.048 Uiso 1 1 calc R
C30 C 0.66646(17) 0.02020(13) 0.56114(9) 0.0412(5) Uani 1 1 d .
H30A H 0.6814 -0.0436 0.5734 0.049 Uiso 1 1 calc R
C31 C 0.72898(16) 0.05236(12) 0.50876(9) 0.0354(5) Uani 1 1 d .
C32 C 0.80683(18) -0.01179(14) 0.47029(11) 0.0497(6) Uani 1 1 d .
H32A H 0.8223 -0.0773 0.4801 0.060 Uiso 1 1 calc R
C33 C 0.85906(19) 0.02157(15) 0.41928(12) 0.0559(6) Uani 1 1 d .
H33A H 0.9083 -0.0215 0.3925 0.067 Uiso 1 1 calc R
C34 C 0.83735(18) 0.12295(15) 0.40755(11) 0.0501(6) Uani 1 1 d .
H34A H 0.8734 0.1454 0.3722 0.060 Uiso 1 1 calc R
C35 C 0.71363(14) 0.15335(11) 0.49348(8) 0.0261(4) Uani 1 1 d .
C36 C 0.63024(14) 0.21926(11) 0.52928(7) 0.0253(4) Uani 1 1 d .
C37 C 0.6755(2) 0.22636(19) 0.00999(15) 0.0780(9) Uani 1 1 d .
H37A H 0.6923 0.1604 -0.0191 0.094 Uiso 1 1 calc R
C38 C 0.7794(3) 0.3022(2) 0.06659(18) 0.1117(12) Uani 1 1 d .
H38A H 0.8631 0.2863 0.0748 0.134 Uiso 1 1 calc R
C39 C 0.7562(3) 0.3967(2) 0.10806(15) 0.1051(11) Uani 1 1 d .
H39A H 0.8241 0.4464 0.1461 0.126 Uiso 1 1 calc R
C40 C 0.6327(3) 0.42323(19) 0.09600(12) 0.0758(9) Uani 1 1 d .
C41 C 0.5973(3) 0.5235(2) 0.13714(14) 0.1037(12) Uani 1 1 d .
H41A H 0.6610 0.5756 0.1763 0.124 Uiso 1 1 calc R
C42 C 0.4795(4) 0.5451(2) 0.12206(14) 0.1022(12) Uani 1 1 d .
H42A H 0.4639 0.6133 0.1490 0.123 Uiso 1 1 calc R
C43 C 0.3751(3) 0.46608(16) 0.06528(11) 0.0655(7) Uani 1 1 d .
C44 C 0.2487(3) 0.4829(2) 0.04891(14) 0.0925(9) Uani 1 1 d .
H44A H 0.2301 0.5511 0.0736 0.111 Uiso 1 1 calc R
C45 C 0.1515(2) 0.40138(19) -0.00261(14) 0.0808(8) Uani 1 1 d .
H45A H 0.0655 0.4118 -0.0132 0.097 Uiso 1 1 calc R
C46 C 0.18405(19) 0.30078(16) -0.03946(11) 0.0548(6) Uani 1 1 d .
H46A H 0.1169 0.2440 -0.0743 0.066 Uiso 1 1 calc R
C47 C 0.4018(2) 0.36383(14) 0.02461(9) 0.0453(5) Uani 1 1 d .
C48 C 0.5313(2) 0.34290(14) 0.03880(9) 0.0494(6) Uani 1 1 d .
O20 O 0.0706(3) 0.9129(3) 0.0295(2) 0.2195(15) Uani 1 1 d D
H20B H -0.0083(10) 0.9298(16) 0.0130(17) 0.263 Uiso 1 1 d D
H19B H 0.565(5) 0.125(4) -0.180(3) 0.263 Uiso 1 1 d .
H20C H 0.0182(12) 0.9469(19) 0.0582(9) 0.263 Uiso 1 1 d D

loop_
_atom_site_aniso_label
_atom_site_aniso_U_11
_atom_site_aniso_U_22
_atom_site_aniso_U_33
_atom_site_aniso_U_23
_atom_site_aniso_U_13
_atom_site_aniso_U_12
Pr1 0.01602(3) 0.01774(3) 0.01414(3) 0.00524(2) 0.00146(2) 0.00427(2)
Pr2 0.02103(3) 0.02478(3) 0.01643(3) 0.00757(2) 0.00022(3) 0.00815(2)
O1 0.0309(5) 0.0401(5) 0.0280(4) 0.0207(4) -0.0023(4) 0.0097(4)
O2 0.0297(5) 0.0348(4) 0.0344(5) 0.0228(4) 0.0052(4) 0.0044(4)
O3 0.0439(5) 0.0851(6) 0.0487(5) 0.0473(4) 0.0236(4) 0.0376(5)
O4 0.0362(5) 0.0568(5) 0.0346(5) 0.0332(4) 0.0106(4) 0.0231(4)
O5 0.0585(7) 0.0908(8) 0.0430(6) 0.0370(5) 0.0276(5) 0.0282(6)
O6 0.0354(5) 0.1158(9) 0.0671(7) 0.0515(6) 0.0239(5) 0.0354(6)
O7 0.0241(4) 0.0330(5) 0.0196(4) -0.0006(4) 0.0001(4) 0.0103(4)
O8 0.0281(4) 0.0449(5) 0.0221(5) -0.0016(4) -0.0029(4) 0.0184(4)
O9 0.0364(5) 0.0418(5) 0.0256(5) 0.0058(4) -0.0018(4) 0.0218(4)
O10 0.0349(5) 0.0396(5) 0.0140(4) 0.0071(4) -0.0007(4) 0.0154(4)
O11 0.0445(6) 0.0997(9) 0.0583(9) 0.0015(7) -0.0141(6) 0.0431(6)
O12 0.0764(7) 0.0799(8) 0.0951(12) -0.0385(8) -0.0233(8) 0.0613(5)
O13 0.0347(5) 0.0476(6) 0.0182(5) -0.0007(4) 0.0052(4) -0.0001(5)
O14 0.0311(5) 0.0415(6) 0.0513(7) -0.0146(6) -0.0109(5) 0.0140(5)
O15 0.0267(4) 0.0298(4) 0.0278(5) 0.0061(4) 0.0109(4) 0.0121(4)
O16 0.0258(4) 0.0274(5) 0.0262(5) -0.0034(4) 0.0029(4) 0.0054(4)
O17 0.0290(5) 0.0470(5) 0.0540(6) 0.0246(5) 0.0094(5) 0.0163(4)
O18 0.0642(7) 0.0580(7) 0.0735(10) -0.0121(7) 0.0143(7) 0.0384(5)
O19 0.0491(5) 0.1271(7) 0.0745(6) 0.0773(5) 0.0412(5) 0.0572(5)
N1 0.0375(6) 0.0478(7) 0.0385(6) 0.0205(5) 0.0166(5) 0.0138(5)
N2 0.0320(6) 0.0456(6) 0.0410(7) 0.0123(5) 0.0041(6) 0.0212(5)
N3 0.0353(5) 0.0303(5) 0.0396(6) 0.0113(5) 0.0163(5) 0.0178(4)
N4 0.0382(6) 0.0216(5) 0.0352(6) 0.0041(5) 0.0162(5) -0.0001(5)
N5 0.0218(5) 0.0256(5) 0.0335(6) 0.0136(4) 0.0050(5) 0.0035(4)
N6 0.0374(7) 0.0340(7) 0.0551(9) 0.0108(6) -0.0130(7) -0.0051(6)
N7 0.0562(7) 0.0420(6) 0.0318(6) 0.0155(5) 0.0113(6) 0.0232(5)
C1 0.0227(6) 0.0197(5) 0.0192(5) 0.0084(4) -0.0004(5) 0.0038(5)
C2 0.0258(6) 0.0294(6) 0.0222(6) 0.0124(5) 0.0057(5) 0.0093(5)
C3 0.0329(6) 0.0272(6) 0.0212(6) 0.0109(5) 0.0044(5) 0.0100(5)
C4 0.0309(6) 0.0323(6) 0.0251(6) 0.0180(5) 0.0048(5) 0.0076(5)
C5 0.0259(6) 0.0357(6) 0.0260(6) 0.0143(5) 0.0079(5) 0.0062(5)
C6 0.0257(6) 0.0330(6) 0.0261(6) 0.0146(5) 0.0032(5) 0.0114(5)
C7 0.0295(6) 0.0219(5) 0.0196(6) 0.0088(4) 0.0009(5) 0.0060(5)
C8 0.0296(6) 0.0344(6) 0.0232(6) 0.0131(5) 0.0038(5) 0.0128(5)
C9 0.0251(6) 0.0260(6) 0.0189(6) 0.0062(5) 0.0031(5) 0.0086(5)
C10 0.0204(6) 0.0312(6) 0.0203(6) 0.0095(5) 0.0002(5) 0.0058(5)
C11 0.0220(5) 0.0222(5) 0.0166(5) 0.0057(4) 0.0023(5) 0.0042(5)
C12 0.0251(6) 0.0343(6) 0.0204(6) 0.0118(5) 0.0026(5) 0.0117(5)
C13 0.0212(5) 0.0310(6) 0.0286(6) 0.0133(5) 0.0035(5) 0.0117(5)
C14 0.0273(6) 0.0243(6) 0.0234(6) 0.0042(5) 0.0025(5) 0.0082(5)
C15 0.0246(6) 0.0258(6) 0.0208(6) 0.0063(5) 0.0000(5) 0.0065(5)
C16 0.0237(6) 0.0303(6) 0.0185(6) 0.0100(5) 0.0039(5) 0.0076(5)
C17 0.0246(6) 0.0253(6) 0.0238(6) 0.0076(5) 0.0037(5) 0.0026(5)
C18 0.0224(6) 0.0243(6) 0.0241(6) 0.0054(5) 0.0046(5) 0.0064(5)
C19 0.0217(5) 0.0206(5) 0.0227(6) 0.0052(5) 0.0066(5) 0.0031(5)
C20 0.0224(6) 0.0256(6) 0.0222(6) 0.0051(5) 0.0033(5) 0.0051(5)
C21 0.0210(5) 0.0225(6) 0.0269(6) 0.0049(5) 0.0071(5) 0.0066(5)
C22 0.0290(6) 0.0230(6) 0.0219(6) 0.0003(5) 0.0089(5) 0.0033(5)
C23 0.0315(7) 0.0243(6) 0.0270(7) 0.0048(5) -0.0014(6) 0.0031(5)
C24 0.0271(6) 0.0221(5) 0.0207(6) 0.0073(4) 0.0073(5) 0.0089(5)
C25 0.0303(6) 0.0338(6) 0.0523(8) 0.0229(6) 0.0169(6) 0.0115(5)
C26 0.0372(7) 0.0379(7) 0.0568(9) 0.0175(7) 0.0278(6) 0.0150(6)
C27 0.0407(7) 0.0373(7) 0.0425(8) 0.0176(6) 0.0219(6) 0.0051(6)
C28 0.0292(6) 0.0294(6) 0.0338(7) 0.0148(5) 0.0086(6) 0.0009(6)
C29 0.0551(9) 0.0354(7) 0.0383(7) 0.0228(5) 0.0189(7) 0.0088(7)
C30 0.0517(9) 0.0329(6) 0.0493(8) 0.0249(6) 0.0136(7) 0.0148(6)
C31 0.0369(7) 0.0233(6) 0.0456(8) 0.0100(6) 0.0080(7) 0.0088(6)
C32 0.0528(9) 0.0326(7) 0.0721(11) 0.0201(7) 0.0226(8) 0.0179(7)
C33 0.0628(9) 0.0313(8) 0.0795(12) 0.0094(8) 0.0419(8) 0.0164(7)
C34 0.0638(9) 0.0300(8) 0.0576(10) 0.0055(7) 0.0377(7) 0.0058(7)
C35 0.0296(6) 0.0185(6) 0.0273(6) 0.0042(5) 0.0060(5) 0.0035(5)
C36 0.0265(6) 0.0244(6) 0.0267(6) 0.0115(5) 0.0061(5) 0.0048(5)
C37 0.0400(10) 0.0561(11) 0.1180(19) 0.0286(12) -0.0247(12) -0.0028(9)
C38 0.0548(13) 0.0853(16) 0.157(2) 0.0487(16) -0.0548(14) -0.0248(13)
C39 0.0976(17) 0.0777(16) 0.0891(17) 0.0260(13) -0.0483(14) -0.0433(14)
C40 0.1024(17) 0.0496(11) 0.0448(11) 0.0138(9) -0.0141(12) -0.0288(12)
C41 0.149(2) 0.0485(13) 0.0571(15) -0.0132(12) 0.0007(16) -0.0489(15)
C42 0.189(3) 0.0322(11) 0.0646(15) -0.0101(11) 0.0485(17) -0.0029(15)
C43 0.1184(16) 0.0294(8) 0.0503(10) 0.0090(8) 0.0413(10) 0.0077(10)
C44 0.1577(17) 0.0597(11) 0.0989(15) 0.0349(10) 0.0826(13) 0.0587(11)
C45 0.1115(13) 0.0753(11) 0.0867(15) 0.0313(10) 0.0498(12) 0.0656(9)
C46 0.0694(10) 0.0609(9) 0.0493(10) 0.0194(8) 0.0238(8) 0.0406(7)
C47 0.0781(11) 0.0302(7) 0.0311(7) 0.0139(6) 0.0192(8) 0.0089(8)
C48 0.0756(12) 0.0297(7) 0.0309(8) 0.0119(6) -0.0011(8) -0.0092(8)
O20 0.230(2) 0.173(2) 0.338(3) 0.105(2) 0.2052(18) 0.0888(18)

loop_
_atom_type_symbol
_atom_type_description
_atom_type_scat_dispersion_real
_atom_type_scat_dispersion_imag
_atom_type_scat_source
C C 0.0033 0.0016 'International Tables Vol C Tables 4.2.6.8 and 6.1.1.4'
H H 0.0000 0.0000 'International Tables Vol C Tables 4.2.6.8 and 6.1.1.4'
N N 0.0061 0.0033 'International Tables Vol C Tables 4.2.6.8 and 6.1.1.4'
O O 0.0106 0.0060 'International Tables Vol C Tables 4.2.6.8 and 6.1.1.4'
Pr Pr -0.2180 2.8214 'International Tables Vol C Tables 4.2.6.8 and 6.1.1.4'

loop_
_geom_angle_atom_site_label_1
_geom_angle_atom_site_label_2
_geom_angle_atom_site_label_3
_geom_angle
_geom_angle_site_symmetry_1
_geom_angle_site_symmetry_3
O1 Pr1 O15 78.91(4) . 2_655
O1 Pr1 O16 79.96(4) . 1_666
O15 Pr1 O16 127.95(4) 2_655 1_666
O1 Pr1 O8 143.22(4) . .
O15 Pr1 O8 84.71(5) 2_655 .
O16 Pr1 O8 134.61(4) 1_666 .
O1 Pr1 O2 129.38(4) . 2_766
O15 Pr1 O2 79.33(4) 2_655 2_766
O16 Pr1 O2 78.55(4) 1_666 2_766
O8 Pr1 O2 78.31(5) . 2_766
O1 Pr1 O7 144.76(4) . .
O15 Pr1 O7 134.44(4) 2_655 .
O16 Pr1 O7 84.03(5) 1_666 .
O8 Pr1 O7 52.83(4) . .
O2 Pr1 O7 76.74(4) 2_766 .
O1 Pr1 N5 71.47(4) . .
O15 Pr1 N5 137.62(4) 2_655 .
O16 Pr1 N5 76.09(4) 1_666 .
O8 Pr1 N5 101.29(5) . .
O2 Pr1 N5 143.05(4) 2_766 .
O7 Pr1 N5 74.30(4) . .
O1 Pr1 N4 69.16(5) . .
O15 Pr1 N4 80.90(5) 2_655 .
O16 Pr1 N4 132.64(4) 1_666 .
O8 Pr1 N4 75.91(5) . .
O2 Pr1 N4 148.70(4) 2_766 .
O7 Pr1 N4 100.90(5) . .
N5 Pr1 N4 60.72(5) . .
O1 Pr1 C15 154.50(4) . .
O15 Pr1 C15 109.77(4) 2_655 .
O16 Pr1 C15 109.63(5) 1_666 .
O8 Pr1 C15 26.31(4) . .
O2 Pr1 C15 76.12(5) 2_766 .
O7 Pr1 C15 26.51(4) . .
N5 Pr1 C15 87.60(5) . .
N4 Pr1 C15 88.15(5) . .
O1 Pr1 O15 62.44(4) . 1_666
O15 Pr1 O15 81.31(4) 2_655 1_666
O16 Pr1 O15 46.82(3) 1_666 1_666
O8 Pr1 O15 146.65(4) . 1_666
O2 Pr1 O15 69.44(4) 2_766 1_666
O7 Pr1 O15 123.88(4) . 1_666
N5 Pr1 O15 109.44(4) . 1_666
N4 Pr1 O15 130.70(4) . 1_666
C15 Pr1 O15 141.15(4) . 1_666
O1 Pr1 C24 68.42(4) . 1_666
O15 Pr1 C24 105.36(5) 2_655 1_666
O16 Pr1 C24 22.87(3) 1_666 1_666
O8 Pr1 C24 148.26(4) . 1_666
O2 Pr1 C24 74.29(4) 2_766 1_666
O7 Pr1 C24 104.63(5) . 1_666
N5 Pr1 C24 91.33(5) . 1_666
N4 Pr1 C24 134.80(4) . 1_666
C15 Pr1 C24 128.13(5) . 1_666
O15 Pr1 C24 24.05(3) 1_666 1_666
O1 Pr1 Pr1 63.36(4) . 2_766
O15 Pr1 Pr1 45.73(3) 2_655 2_766
O16 Pr1 Pr1 82.32(4) 1_666 2_766
O8 Pr1 Pr1 123.42(4) . 2_766
O2 Pr1 Pr1 68.69(3) 2_766 2_766
O7 Pr1 Pr1 144.68(3) . 2_766
N5 Pr1 Pr1 132.52(3) . 2_766
N4 Pr1 Pr1 112.28(4) . 2_766
C15 Pr1 Pr1 139.75(4) . 2_766
O15 Pr1 Pr1 35.58(3) 1_666 2_766
C24 Pr1 Pr1 59.63(4) 1_666 2_766
O9 Pr2 O10 82.80(5) 2_655 .
O9 Pr2 O4 139.84(4) 2_655 1_454
O10 Pr2 O4 136.05(4) . 1_454
O9 Pr2 O19 76.66(5) 2_655 .
O10 Pr2 O19 148.51(4) . .
O4 Pr2 O19 70.95(4) 1_454 .
O9 Pr2 O14 80.52(4) 2_655 .
O10 Pr2 O14 102.84(5) . .
O4 Pr2 O14 80.57(5) 1_454 .
O19 Pr2 O14 97.07(5) . .
O9 Pr2 O13 120.21(4) 2_655 .
O10 Pr2 O13 76.57(5) . .
O4 Pr2 O13 71.79(5) 1_454 .
O19 Pr2 O13 134.60(4) . .
O14 Pr2 O13 51.72(5) . .
O9 Pr2 N7 139.91(4) 2_655 .
O10 Pr2 N7 76.74(5) . .
O4 Pr2 N7 72.56(5) 1_454 .
O19 Pr2 N7 104.36(5) . .
O14 Pr2 N7 137.39(4) . .
O13 Pr2 N7 88.13(5) . .
O9 Pr2 N6 79.73(5) 2_655 .
O10 Pr2 N6 75.29(5) . .
O4 Pr2 N6 114.77(5) 1_454 .
O19 Pr2 N6 77.72(5) . .
O14 Pr2 N6 160.24(5) . .
O13 Pr2 N6 142.73(5) . .
N7 Pr2 N6 61.97(5) . .
O9 Pr2 C23 104.18(5) 2_655 .
O10 Pr2 C23 94.29(5) . .
O4 Pr2 C23 69.35(5) 1_454 .
O19 Pr2 C23 113.64(5) . .
O14 Pr2 C23 26.37(5) . .
O13 Pr2 C23 26.39(4) . .
N7 Pr2 C23 111.36(5) . .
N6 Pr2 C23 168.48(5) . .
C7 O1 Pr1 142.82(10) . .
C7 O2 Pr1 129.40(10) . 2_766
C8 O4 Pr2 143.00(10) . 1_656
C15 O7 Pr1 91.80(9) . .
C15 O8 Pr1 92.64(8) . .
C16 O9 Pr2 173.28(11) . 2_655
C16 O10 Pr2 137.21(10) . .
C23 O13 Pr2 89.17(10) . .
C23 O14 Pr2 91.93(9) . .
C24 O15 Pr1 178.39(8) . 2_655
C24 O15 Pr1 82.78(7) . 1_444
Pr1 O15 Pr1 98.69(4) 2_655 1_444
C24 O16 Pr1 107.46(9) . 1_444
Pr2 O19 H19A 109.5 . .
Pr2 O19 H19B 134(4) . .
H19A O19 H19B 116.1 . .
O6 N1 O5 123.07(16) . .
O6 N1 C5 118.83(15) . .
O5 N1 C5 118.09(14) . .
O12 N2 O11 123.60(16) . .
O12 N2 C13 118.98(13) . .
O11 N2 C13 117.35(13) . .
O18 N3 O17 123.95(14) . .
O18 N3 C21 117.90(12) . .
O17 N3 C21 118.15(12) . .
C34 N4 C35 117.54(16) . .
C34 N4 Pr1 122.26(12) . .
C35 N4 Pr1 116.74(9) . .
C25 N5 C36 117.31(14) . .
C25 N5 Pr1 122.01(10) . .
C36 N5 Pr1 118.21(10) . .
C37 N6 C48 118.31(16) . .
C37 N6 Pr2 121.70(13) . .
C48 N6 Pr2 119.42(12) . .
C46 N7 C47 118.05(16) . .
C46 N7 Pr2 120.87(11) . .
C47 N7 Pr2 120.96(13) . .
C2 C1 C6 119.85(14) . .
C2 C1 C7 121.42(13) . .
C6 C1 C7 118.72(13) . .
C1 C2 C3 120.81(14) . .
C1 C2 H2A 119.6 . .
C3 C2 H2A 119.6 . .
C4 C3 C2 119.30(14) . .
C4 C3 C8 119.74(14) . .
C2 C3 C8 120.81(14) . .
C5 C4 C3 119.09(15) . .
C5 C4 H4A 120.5 . .
C3 C4 H4A 120.5 . .
C4 C5 C6 122.87(15) . .
C4 C5 N1 118.35(15) . .
C6 C5 N1 118.65(14) . .
C5 C6 C1 117.94(14) . .
C5 C6 H6A 121.0 . .
C1 C6 H6A 121.0 . .
O2 C7 O1 126.04(15) . .
O2 C7 C1 118.06(13) . .
O1 C7 C1 115.90(13) . .
O3 C8 O4 125.47(15) . .
O3 C8 C3 118.72(15) . .
O4 C8 C3 115.76(14) . .
C10 C9 C14 119.72(12) . .
C10 C9 C15 120.09(13) . .
C14 C9 C15 120.08(12) . .
C9 C10 C11 120.93(14) . .
C9 C10 H10A 119.5 . .
C11 C10 H10A 119.5 . .
C12 C11 C10 119.55(12) . .
C12 C11 C16 120.08(11) . .
C10 C11 C16 120.36(13) . .
C13 C12 C11 118.37(12) . .
C13 C12 H12A 120.8 . .
C11 C12 H12A 120.8 . .
C12 C13 C14 123.25(14) . .
C12 C13 N2 119.24(12) . .
C14 C13 N2 117.50(12) . .
C13 C14 C9 118.16(13) . .
C13 C14 H14A 120.9 . .
C9 C14 H14A 120.9 . .
O8 C15 O7 122.73(12) . .
O8 C15 C9 119.10(12) . .
O7 C15 C9 118.14(13) . .
O8 C15 Pr1 61.04(7) . .
O7 C15 Pr1 61.68(7) . .
C9 C15 Pr1 178.16(11) . .
O9 C16 O10 124.14(13) . .
O9 C16 C11 117.70(12) . .
O10 C16 C11 118.16(13) . .
C22 C17 C18 119.64(12) . .
C22 C17 C23 118.78(12) . .
C18 C17 C23 121.38(14) . .
C19 C18 C17 120.62(14) . .
C19 C18 H18A 119.7 . .
C17 C18 H18A 119.7 . .
C20 C19 C18 120.12(12) . .
C20 C19 C24 118.16(11) . .
C18 C19 C24 121.70(13) . .
C21 C20 C19 118.00(12) . .
C21 C20 H20A 121.0 . .
C19 C20 H20A 121.0 . .
C20 C21 C22 123.17(14) . .
C20 C21 N3 119.47(12) . .
C22 C21 N3 117.36(12) . .
C21 C22 C17 118.39(12) . .
C21 C22 H22A 120.8 . .
C17 C22 H22A 120.8 . .
O14 C23 O13 122.15(13) . .
O14 C23 C17 118.09(13) . .
O13 C23 C17 119.57(14) . .
O14 C23 Pr2 61.70(7) . .
O13 C23 Pr2 64.44(8) . .
C17 C23 Pr2 154.92(12) . .
O16 C24 O15 122.42(12) . .
O16 C24 C19 118.38(13) . .
O15 C24 C19 119.20(11) . .
O16 C24 Pr1 49.67(7) . 1_444
O15 C24 Pr1 73.18(7) . 1_444
C19 C24 Pr1 166.44(9) . 1_444
N5 C25 C26 123.40(16) . .
N5 C25 H25A 118.3 . .
C26 C25 H25A 118.3 . .
C27 C26 C25 118.84(16) . .
C27 C26 H26A 120.6 . .
C25 C26 H26A 120.6 . .
C26 C27 C28 119.46(17) . .
C26 C27 H27A 120.3 . .
C28 C27 H27A 120.3 . .
C27 C28 C36 117.92(16) . .
C27 C28 C29 122.68(16) . .
C36 C28 C29 119.40(15) . .
C30 C29 C28 121.11(17) . .
C30 C29 H29A 119.4 . .
C28 C29 H29A 119.4 . .
C29 C30 C31 121.25(17) . .
C29 C30 H30A 119.4 . .
C31 C30 H30A 119.4 . .
C32 C31 C35 117.25(17) . .
C32 C31 C30 123.27(17) . .
C35 C31 C30 119.48(15) . .
C33 C32 C31 120.07(19) . .
C33 C32 H32A 120.0 . .
C31 C32 H32A 120.0 . .
C32 C33 C34 118.45(19) . .
C32 C33 H33A 120.8 . .
C34 C33 H33A 120.8 . .
N4 C34 C33 123.9(2) . .
N4 C34 H34A 118.0 . .
C33 C34 H34A 118.0 . .
N4 C35 C31 122.70(15) . .
N4 C35 C36 117.97(14) . .
C31 C35 C36 119.25(15) . .
N5 C36 C28 122.94(14) . .
N5 C36 C35 117.69(14) . .
C28 C36 C35 119.36(14) . .
N6 C37 C38 122.7(2) . .
N6 C37 H37A 118.6 . .
C38 C37 H37A 118.6 . .
C39 C38 C37 118.9(3) . .
C39 C38 H38A 120.5 . .
C37 C38 H38A 120.5 . .
C38 C39 C40 121.5(2) . .
C38 C39 H39A 119.2 . .
C40 C39 H39A 119.2 . .
C39 C40 C48 117.0(2) . .
C39 C40 C41 126.0(2) . .
C48 C40 C41 117.0(2) . .
C42 C41 C40 123.2(2) . .
C42 C41 H41A 118.4 . .
C40 C41 H41A 118.4 . .
C41 C42 C43 121.2(2) . .
C41 C42 H42A 119.4 . .
C43 C42 H42A 119.4 . .
C44 C43 C47 118.20(18) . .
C44 C43 C42 123.5(2) . .
C47 C43 C42 118.3(2) . .
C45 C44 C43 120.7(2) . .
C45 C44 H44A 119.6 . .
C43 C44 H44A 119.6 . .
C44 C45 C46 118.0(2) . .
C44 C45 H45A 121.0 . .
C46 C45 H45A 121.0 . .
N7 C46 C45 123.74(17) . .
N7 C46 H46A 118.1 . .
C45 C46 H46A 118.1 . .
N7 C47 C43 121.3(2) . .
N7 C47 C48 118.32(16) . .
C43 C47 C48 120.40(16) . .
N6 C48 C40 121.5(2) . .
N6 C48 C47 118.74(14) . .
C40 C48 C47 119.75(19) . .
H20B O20 H20C 55(2) . .

loop_
_geom_bond_atom_site_label_1
_geom_bond_atom_site_label_2
_geom_bond_distance
_geom_bond_site_symmetry_2
Pr1 O1 2.4137(12) .
Pr1 O15 2.4168(11) 2_655
Pr1 O16 2.4630(13) 1_666
Pr1 O8 2.4670(13) .
Pr1 O2 2.4801(13) 2_766
Pr1 O7 2.4807(12) .
Pr1 N5 2.6584(15) .
Pr1 N4 2.6851(14) .
Pr1 C15 2.8164(17) .
Pr1 O15 2.9738(17) 1_666
Pr1 C24 3.0821(18) 1_666
Pr1 Pr1 4.1056(17) 2_766
Pr2 O9 2.3611(13) 2_655
Pr2 O10 2.3952(12) .
Pr2 O4 2.4126(13) 1_454
Pr2 O19 2.4260(15) .
Pr2 O14 2.4788(16) .
Pr2 O13 2.5387(13) .
Pr2 N7 2.6371(16) .
Pr2 N6 2.6606(18) .
Pr2 C23 2.8137(19) .
O1 C7 1.2490(18) .
O2 C7 1.2477(18) .
O2 Pr1 2.4801(13) 2_766
O3 C8 1.232(2) .
O4 C8 1.263(2) .
O4 Pr2 2.4126(13) 1_656
O5 N1 1.217(2) .
O6 N1 1.213(2) .
O7 C15 1.2578(17) .
O8 C15 1.2498(18) .
O9 C16 1.2542(19) .
O9 Pr2 2.3611(13) 2_655
O10 C16 1.2564(16) .
O11 N2 1.2050(18) .
O12 N2 1.193(2) .
O13 C23 1.2507(18) .
O14 C23 1.250(2) .
O15 C24 1.2661(18) .
O15 Pr1 2.4168(11) 2_655
O15 Pr1 2.9738(17) 1_444
O16 C24 1.2559(16) .
O16 Pr1 2.4630(13) 1_444
O17 N3 1.2234(16) .
O18 N3 1.2089(18) .
O19 H19A 0.8200 .
O19 H19B 0.78(5) .
N1 C5 1.468(2) .
N2 C13 1.482(2) .
N3 C21 1.468(2) .
N4 C34 1.322(2) .
N4 C35 1.348(2) .
N5 C25 1.334(2) .
N5 C36 1.352(2) .
N6 C37 1.322(3) .
N6 C48 1.367(2) .
N7 C46 1.319(3) .
N7 C47 1.359(2) .
C1 C2 1.388(2) .
C1 C6 1.392(2) .
C1 C7 1.507(2) .
C2 C3 1.394(2) .
C2 H2A 0.9300 .
C3 C4 1.378(2) .
C3 C8 1.512(2) .
C4 C5 1.376(2) .
C4 H4A 0.9300 .
C5 C6 1.379(2) .
C6 H6A 0.9300 .
C9 C10 1.3833(19) .
C9 C14 1.393(2) .
C9 C15 1.4971(19) .
C10 C11 1.3953(18) .
C10 H10A 0.9300 .
C11 C12 1.393(2) .
C11 C16 1.4979(19) .
C12 C13 1.3698(19) .
C12 H12A 0.9300 .
C13 C14 1.3839(19) .
C14 H14A 0.9300 .
C17 C22 1.390(2) .
C17 C18 1.3923(19) .
C17 C23 1.5018(19) .
C18 C19 1.3932(18) .
C18 H18A 0.9300 .
C19 C20 1.390(2) .
C19 C24 1.4901(18) .
C20 C21 1.3790(19) .
C20 H20A 0.9300 .
C21 C22 1.3833(19) .
C22 H22A 0.9300 .
C24 Pr1 3.0821(18) 1_444
C25 C26 1.396(3) .
C25 H25A 0.9300 .
C26 C27 1.363(3) .
C26 H26A 0.9300 .
C27 C28 1.397(2) .
C27 H27A 0.9300 .
C28 C36 1.398(2) .
C28 C29 1.435(2) .
C29 C30 1.336(3) .
C29 H29A 0.9300 .
C30 C31 1.419(3) .
C30 H30A 0.9300 .
C31 C32 1.407(3) .
C31 C35 1.412(2) .
C32 C33 1.348(3) .
C32 H32A 0.9300 .
C33 C34 1.405(3) .
C33 H33A 0.9300 .
C34 H34A 0.9300 .
C35 C36 1.439(2) .
C37 C38 1.407(3) .
C37 H37A 0.9300 .
C38 C39 1.327(4) .
C38 H38A 0.9300 .
C39 C40 1.390(4) .
C39 H39A 0.9300 .
C40 C48 1.418(3) .
C40 C41 1.440(4) .
C41 C42 1.314(5) .
C41 H41A 0.9300 .
C42 C43 1.424(3) .
C42 H42A 0.9300 .
C43 C44 1.377(4) .
C43 C47 1.412(3) .
C44 C45 1.352(3) .
C44 H44A 0.9300 .
C45 C46 1.400(3) .
C45 H45A 0.9300 .
C46 H46A 0.9300 .
C47 C48 1.424(3) .
O20 H20B 0.921(13) .
O20 H20C 0.922(14) .

loop_
_geom_hbond_atom_site_label_D
_geom_hbond_atom_site_label_H
_geom_hbond_atom_site_label_A
_geom_hbond_distance_DH
_geom_hbond_distance_HA
_geom_hbond_distance_DA
_geom_hbond_angle_DHA
_geom_hbond_site_symmetry_A
C38 H38A O11 0.93 2.39 3.237(3) 150.8 1_655
C25 H25A O7 0.93 2.68 3.257(2) 120.6 2_666
C26 H26A O7 0.93 2.58 3.183(2) 123.2 2_666
C29 H29A O17 0.93 2.56 3.220(2) 128.0 1_656
C30 H30A O17 0.93 2.68 3.278(2) 122.4 1_656
C6 H6A O12 0.93 2.60 3.110(2) 115.1 2_666
C44 H44A O5 0.93 2.64 3.568(3) 172.7 2_666
C27 H27A O3 0.93 2.33 3.248(2) 170.2 1_455
O20 H20C O13 0.922(14) 1.961(14) 2.880(4) 174.6(18) 2_565
O19 H19B O18 0.78(5) 2.17(5) 2.855(2) 146(4) 1_655
O19 H19A O3 0.82 1.81 2.621(2) 169.7 1_454
